data_7052873
loop_
_publ_author_name
'Sultan, Muhammad'
'Tahir, Asif Ali'
'Mazhar, Muhammad'
'Zeller, Matthias'
'Wijayantha, K. G. Upul'

_publ_section_title
;
 Hexanuclear copper--nickel and copper--cobalt complexes for thin film
 deposition of ceramic oxide composites
;
_journal_issue 4
_journal_name_full 'New Journal of Chemistry'
_journal_page_first 911
_journal_paper_doi 10.1039/c2nj20789c
_journal_volume 36
_journal_year 2012
_chemical_formula_sum 'C38 H58 Co4 Cu2 F18 N4 O22'
_chemical_formula_weight 1627.68
_chemical_name_systematic
;
?
;
_space_group_IT_number 2
_symmetry_cell_setting triclinic
_symmetry_space_group_name_Hall '-P 1'
_symmetry_space_group_name_H-M 'P -1'
_atom_sites_solution_hydrogens geom
_atom_sites_solution_primary direct
_atom_sites_solution_secondary difmap
_audit_creation_method SHELXL-97
_cell_angle_alpha 106.594(2)
_cell_angle_beta 100.096(2)
_cell_angle_gamma 99.876(2)
_cell_formula_units_Z 1
_cell_length_a 9.7417(11)
_cell_length_b 10.3399(12)
_cell_length_c 16.1733(18)
_cell_measurement_reflns_used 6025
_cell_measurement_temperature 100(2)
_cell_measurement_theta_max 30.56
_cell_measurement_theta_min 2.28
_cell_volume 1494.1(3)
_computing_cell_refinement 'SAINT+ 6.45 (Bruker, 2003)'
_computing_data_collection 'SMART 5.630 (Bruker, 1997-2002)'
_computing_data_reduction 'SAINT+ 6.45'
_computing_molecular_graphics 'SHELXTL 6.14'
_computing_publication_material 'SHELXTL 6.14'
_computing_structure_refinement 'SHELXTL 6.14'
_computing_structure_solution 'SHELXTL 6.14 (Bruker, 2000-2003)'
_diffrn_ambient_temperature 100(2)
_diffrn_measured_fraction_theta_full 0.995
_diffrn_measured_fraction_theta_max 0.995
_diffrn_measurement_device_type 'Bruker AXS SMART APEX CCD diffractometer'
_diffrn_measurement_method '\w scans'
_diffrn_radiation_monochromator graphite
_diffrn_radiation_source 'fine-focus sealed tube'
_diffrn_radiation_type MoK\a
_diffrn_radiation_wavelength 0.71073
_diffrn_reflns_av_R_equivalents 0.0231
_diffrn_reflns_av_sigmaI/netI 0.0358
_diffrn_reflns_limit_h_max 12
_diffrn_reflns_limit_h_min -12
_diffrn_reflns_limit_k_max 13
_diffrn_reflns_limit_k_min -13
_diffrn_reflns_limit_l_max 21
_diffrn_reflns_limit_l_min -21
_diffrn_reflns_number 15308
_diffrn_reflns_theta_full 28.28
_diffrn_reflns_theta_max 28.28
_diffrn_reflns_theta_min 1.35
_diffrn_standards_number 0
_exptl_absorpt_coefficient_mu 1.914
_exptl_absorpt_correction_T_max 0.892
_exptl_absorpt_correction_T_min 0.603
_exptl_absorpt_correction_type multi-scan
_exptl_absorpt_process_details 'SADABS in SAINT+ (Bruker, 2003)'
_exptl_crystal_colour blue
_exptl_crystal_density_diffrn 1.809
_exptl_crystal_density_method 'not measured'
_exptl_crystal_description plate
_exptl_crystal_F_000 818
_exptl_crystal_size_max 0.44
_exptl_crystal_size_mid 0.19
_exptl_crystal_size_min 0.06
_refine_diff_density_max 0.914
_refine_diff_density_min -0.648
_refine_diff_density_rms 0.116
_refine_ls_extinction_method none
_refine_ls_goodness_of_fit_ref 1.166
_refine_ls_hydrogen_treatment mixed
_refine_ls_matrix_type full
_refine_ls_number_parameters 437
_refine_ls_number_reflns 7379
_refine_ls_number_restraints 38
_refine_ls_restrained_S_all 1.166
_refine_ls_R_factor_all 0.0464
_refine_ls_R_factor_gt 0.0391
_refine_ls_shift/su_max 0.001
_refine_ls_shift/su_mean 0.000
_refine_ls_structure_factor_coef Fsqd
_refine_ls_weighting_details 'calc w=1/[\s^2^(Fo^2^)+(0.0492P)^2^+0.7499P] where P=(Fo^2^+2Fc^2^)/3'
_refine_ls_weighting_scheme calc
_refine_ls_wR_factor_gt 0.1033
_refine_ls_wR_factor_ref 0.1078
_reflns_number_gt 6445
_reflns_number_total 7379
_reflns_threshold_expression I>2\s(I)
_cod_data_source_file c2nj20789c.txt
_cod_data_source_block 07mz088m
_cod_depositor_comments
;
The following automatic conversions were performed:

'_symmetry_cell_setting' value 'Triclinic' changed to 'triclinic'
according to /home/saulius/struct/CIF-dictionaries/cif_core.dic
dictionary named 'cif_core.dic' version 2.4.1 from 2010-06-29.

Automatic conversion script
Id: cif_fix_values 1715 2011-07-08 13:25:40Z adriana 
;
_cod_original_sg_symbol_H-M P-1
_cod_database_code 7052873

loop_
_symmetry_equiv_pos_as_xyz
'x, y, z'
'-x, -y, -z'

loop_
_atom_site_label
_atom_site_type_symbol
_atom_site_fract_x
_atom_site_fract_y
_atom_site_fract_z
_atom_site_U_iso_or_equiv
_atom_site_adp_type
_atom_site_occupancy
_atom_site_symmetry_multiplicity
_atom_site_calc_flag
_atom_site_refinement_flags
_atom_site_disorder_assembly
_atom_site_disorder_group
C1 C 0.7683(3) 0.5045(3) 0.48088(18) 0.0209(5) Uani 1 1 d . . .
H1A H 0.7372 0.4455 0.4177 0.025 Uiso 1 1 calc R . .
H1B H 0.8155 0.4525 0.5155 0.025 Uiso 1 1 calc R . .
C2 C 0.8717(3) 0.6374(3) 0.49060(18) 0.0228(5) Uani 1 1 d . . .
H2A H 0.9636 0.6174 0.4791 0.027 Uiso 1 1 calc R . .
H2B H 0.8317 0.6793 0.4467 0.027 Uiso 1 1 calc R . .
C3 C 1.0106(3) 0.7108(4) 0.6449(2) 0.0393(8) Uani 1 1 d . . .
H3A H 1.1013 0.7258 0.6267 0.059 Uiso 1 1 calc R . .
H3B H 0.9839 0.6149 0.6446 0.059 Uiso 1 1 calc R . .
H3C H 1.0220 0.7747 0.7048 0.059 Uiso 1 1 calc R . .
C4 C 0.9388(4) 0.8803(3) 0.5805(3) 0.0411(8) Uani 1 1 d . . .
H4A H 0.9585 0.9458 0.6409 0.062 Uiso 1 1 calc R . .
H4B H 0.8604 0.8992 0.5422 0.062 Uiso 1 1 calc R . .
H4C H 1.0251 0.8909 0.5574 0.062 Uiso 1 1 calc R . .
C5 C 0.8999(3) 0.5041(3) 0.8454(2) 0.0359(7) Uani 1 1 d . . .
H5A H 1.0012 0.5093 0.8422 0.043 Uiso 1 1 calc R . .
H5B H 0.8558 0.4087 0.8425 0.043 Uiso 1 1 calc R . .
C6 C 0.8911(3) 0.6082(3) 0.9302(2) 0.0331(6) Uani 1 1 d . . .
H6A H 0.9417 0.5875 0.9818 0.040 Uiso 1 1 calc R . .
H6B H 0.9390 0.7026 0.9333 0.040 Uiso 1 1 calc R . .
C7 C 0.6780(4) 0.4788(4) 0.9552(2) 0.0482(9) Uani 1 1 d . . .
H7A H 0.6855 0.3952 0.9103 0.072 Uiso 1 1 calc R . .
H7B H 0.5770 0.4752 0.9555 0.072 Uiso 1 1 calc R . .
H7C H 0.7310 0.4836 1.0138 0.072 Uiso 1 1 calc R . .
C8 C 0.7335(4) 0.7280(4) 1.0056(2) 0.0414(8) Uani 1 1 d . . .
H8A H 0.6335 0.7253 1.0087 0.062 Uiso 1 1 calc R . .
H8B H 0.7736 0.8118 0.9929 0.062 Uiso 1 1 calc R . .
H8C H 0.7893 0.7290 1.0625 0.062 Uiso 1 1 calc R . .
C9 C 0.8781(3) 0.2273(3) 0.6388(2) 0.0286(6) Uani 1 1 d . . .
H9A H 0.9474 0.3174 0.6636 0.043 Uiso 1 1 calc R . .
H9B H 0.9189 0.1601 0.6005 0.043 Uiso 1 1 calc R . .
H9C H 0.8561 0.1945 0.6873 0.043 Uiso 1 1 calc R . .
C10 C 0.7417(3) 0.2426(3) 0.58479(18) 0.0220(5) Uani 1 1 d . . .
C11 C 0.6748(3) 0.1427(3) 0.50304(18) 0.0245(5) Uani 1 1 d . . .
H11 H 0.7197 0.0685 0.4839 0.029 Uiso 1 1 calc R . .
C12 C 0.5465(3) 0.1404(3) 0.44536(17) 0.0216(5) Uani 1 1 d . . .
C13 C 0.4920(3) 0.0213(3) 0.35962(18) 0.0271(6) Uani 1 1 d . . .
H13A H 0.3872 0.0026 0.3419 0.041 Uiso 1 1 calc R . .
H13B H 0.5203 -0.0615 0.3678 0.041 Uiso 1 1 calc R . .
H13C H 0.5330 0.0452 0.3133 0.041 Uiso 1 1 calc R . .
C14 C 0.4168(3) 0.3255(3) 0.71045(18) 0.0226(5) Uani 1 1 d . . .
C15 C 0.3006(3) 0.2396(3) 0.7403(2) 0.0296(6) Uani 1 1 d . . .
C16 C 0.7864(3) 0.8931(3) 0.80226(19) 0.0269(6) Uani 1 1 d . . .
C17 C 0.8467(5) 1.0468(4) 0.8593(2) 0.0467(9) Uani 1 1 d . . .
C18 C 0.3903(3) 0.7344(3) 0.80769(19) 0.0266(6) Uani 1 1 d . A .
C19 C 0.3025(4) 0.8118(4) 0.8674(2) 0.0404(8) Uani 1 1 d . . .
Co1 Co 0.63796(4) 0.60414(4) 0.80321(2) 0.02148(9) Uani 1 1 d . A .
Co2 Co 0.52116(3) 0.41123(3) 0.56774(2) 0.01666(9) Uani 1 1 d . . .
Cu1 Cu 0.71188(3) 0.69807(3) 0.62255(2) 0.01828(9) Uani 1 1 d . . .
F1 F 0.2130(2) 0.1337(2) 0.67251(13) 0.0453(5) Uani 1 1 d . . .
F2 F 0.3566(2) 0.1875(2) 0.80092(13) 0.0403(4) Uani 1 1 d . . .
F3 F 0.2179(2) 0.3205(2) 0.77595(14) 0.0454(5) Uani 1 1 d . . .
F4 F 0.8917(3) 1.0655(2) 0.94388(14) 0.0704(8) Uani 1 1 d . . .
F5 F 0.7470(5) 1.1175(3) 0.8512(2) 0.1150(15) Uani 1 1 d . . .
F6 F 0.9541(4) 1.1077(3) 0.83233(19) 0.1050(13) Uani 1 1 d . . .
F7 F 0.1830(11) 0.7281(10) 0.8606(10) 0.102(4) Uani 0.66(3) 1 d PU A 1
F8 F 0.3702(13) 0.8710(19) 0.9491(6) 0.103(5) Uani 0.66(3) 1 d PU A 1
F9 F 0.2570(10) 0.9086(11) 0.8407(5) 0.063(2) Uani 0.66(3) 1 d PU A 1
F9B F 0.1672(14) 0.749(3) 0.8440(10) 0.099(8) Uani 0.34(3) 1 d PU A 2
F7B F 0.333(3) 0.803(3) 0.9479(12) 0.090(7) Uani 0.34(3) 1 d PU A 2
F8B F 0.317(4) 0.940(2) 0.871(3) 0.114(10) Uani 0.34(3) 1 d PU A 2
N1 N 0.8971(2) 0.7367(2) 0.58230(16) 0.0235(5) Uani 1 1 d . . .
N2 N 0.7396(3) 0.6034(3) 0.93397(16) 0.0322(5) Uani 1 1 d . . .
O1 O 0.64667(17) 0.53925(18) 0.51311(11) 0.0176(3) Uani 1 1 d . . .
O2 O 0.8229(2) 0.5392(2) 0.77343(13) 0.0255(4) Uani 1 1 d D . .
H2 H 0.794(4) 0.476(3) 0.7257(16) 0.038 Uiso 1 1 d D . .
O3 O 0.69825(19) 0.35057(19) 0.62064(12) 0.0220(4) Uani 1 1 d . . .
O4 O 0.47519(19) 0.23360(18) 0.45997(12) 0.0207(4) Uani 1 1 d . . .
O5 O 0.38846(19) 0.31250(19) 0.62966(12) 0.0231(4) Uani 1 1 d . . .
O6 O 0.5213(2) 0.3988(2) 0.77110(13) 0.0287(4) Uani 1 1 d . . .
O7 O 0.7804(2) 0.8714(2) 0.72123(13) 0.0260(4) Uani 1 1 d . . .
O8 O 0.7517(2) 0.8128(2) 0.84216(13) 0.0337(5) Uani 1 1 d . . .
O9 O 0.4691(2) 0.6734(2) 0.84486(14) 0.0347(5) Uani 1 1 d . . .
O10 O 0.3719(2) 0.7393(2) 0.73105(14) 0.0311(4) Uani 1 1 d . . .
O11 O 0.57396(18) 0.60015(18) 0.67132(12) 0.0190(3) Uani 1 1 d D . .
H11B H 0.511(3) 0.644(3) 0.680(2) 0.028 Uiso 1 1 d D . .

loop_
_atom_site_aniso_label
_atom_site_aniso_U_11
_atom_site_aniso_U_22
_atom_site_aniso_U_33
_atom_site_aniso_U_23
_atom_site_aniso_U_13
_atom_site_aniso_U_12
C1 0.0159(11) 0.0228(12) 0.0256(12) 0.0073(10) 0.0084(9) 0.0064(9)
C2 0.0155(11) 0.0269(13) 0.0293(13) 0.0107(11) 0.0085(10) 0.0074(10)
C3 0.0206(13) 0.054(2) 0.0344(16) 0.0018(14) -0.0005(12) 0.0154(13)
C4 0.0403(17) 0.0257(15) 0.058(2) 0.0106(15) 0.0266(16) -0.0003(13)
C5 0.0326(15) 0.0387(17) 0.0305(15) 0.0065(13) -0.0049(12) 0.0140(13)
C6 0.0299(14) 0.0373(17) 0.0265(14) 0.0085(12) -0.0037(11) 0.0069(12)
C7 0.054(2) 0.053(2) 0.0328(17) 0.0240(16) -0.0012(15) -0.0061(17)
C8 0.0442(18) 0.053(2) 0.0226(14) 0.0070(14) 0.0046(13) 0.0125(16)
C9 0.0233(13) 0.0298(14) 0.0327(15) 0.0101(12) 0.0022(11) 0.0107(11)
C10 0.0178(11) 0.0246(13) 0.0280(13) 0.0132(11) 0.0067(10) 0.0069(10)
C11 0.0252(13) 0.0231(13) 0.0281(13) 0.0089(11) 0.0071(10) 0.0111(10)
C12 0.0234(12) 0.0207(12) 0.0232(12) 0.0094(10) 0.0085(10) 0.0050(10)
C13 0.0314(14) 0.0215(13) 0.0263(13) 0.0042(11) 0.0051(11) 0.0083(11)
C14 0.0223(12) 0.0204(12) 0.0271(13) 0.0091(10) 0.0081(10) 0.0059(10)
C15 0.0279(14) 0.0332(15) 0.0291(14) 0.0127(12) 0.0098(11) 0.0037(12)
C16 0.0256(13) 0.0217(13) 0.0286(14) 0.0042(11) 0.0014(11) 0.0052(10)
C17 0.072(3) 0.0273(16) 0.0283(16) 0.0043(13) 0.0003(16) -0.0003(16)
C18 0.0224(12) 0.0271(14) 0.0263(13) 0.0019(11) 0.0083(10) 0.0044(10)
C19 0.0346(16) 0.055(2) 0.0352(17) 0.0100(15) 0.0156(14) 0.0194(15)
Co1 0.02119(18) 0.02386(19) 0.01891(17) 0.00696(14) 0.00387(13) 0.00500(14)
Co2 0.01473(16) 0.01689(17) 0.01852(16) 0.00567(13) 0.00422(12) 0.00399(12)
Cu1 0.01506(15) 0.01774(16) 0.02044(16) 0.00446(12) 0.00450(11) 0.00245(11)
F1 0.0396(10) 0.0452(11) 0.0383(10) 0.0107(9) 0.0080(8) -0.0168(9)
F2 0.0430(10) 0.0463(11) 0.0411(10) 0.0287(9) 0.0135(9) 0.0067(9)
F3 0.0379(10) 0.0580(13) 0.0528(12) 0.0225(10) 0.0273(9) 0.0189(9)
F4 0.110(2) 0.0430(13) 0.0311(11) 0.0013(9) -0.0048(12) -0.0117(13)
F5 0.163(4) 0.0501(17) 0.096(2) -0.0133(16) -0.028(2) 0.053(2)
F6 0.147(3) 0.0660(18) 0.0540(16) 0.0021(14) 0.0129(18) -0.058(2)
F7 0.078(6) 0.086(5) 0.176(10) 0.052(6) 0.098(6) 0.020(4)
F8 0.085(5) 0.162(10) 0.034(3) -0.028(4) -0.008(3) 0.082(6)
F9 0.079(4) 0.063(5) 0.060(3) 0.015(3) 0.029(3) 0.047(4)
F9B 0.019(5) 0.20(2) 0.045(6) -0.009(7) 0.006(4) 0.033(8)
F7B 0.132(15) 0.164(17) 0.034(7) 0.048(10) 0.056(9) 0.123(14)
F8B 0.17(2) 0.039(7) 0.17(2) 0.024(11) 0.137(18) 0.043(11)
N1 0.0160(10) 0.0219(11) 0.0311(12) 0.0068(9) 0.0060(9) 0.0026(8)
N2 0.0330(13) 0.0366(14) 0.0265(12) 0.0131(11) 0.0040(10) 0.0052(11)
O1 0.0121(7) 0.0199(8) 0.0205(8) 0.0049(7) 0.0050(6) 0.0048(6)
O2 0.0252(9) 0.0236(10) 0.0238(9) 0.0039(8) 0.0012(8) 0.0067(8)
O3 0.0202(8) 0.0218(9) 0.0233(9) 0.0058(7) 0.0033(7) 0.0083(7)
O4 0.0194(8) 0.0199(9) 0.0225(9) 0.0066(7) 0.0036(7) 0.0059(7)
O5 0.0213(9) 0.0255(9) 0.0235(9) 0.0106(8) 0.0052(7) 0.0033(7)
O6 0.0292(10) 0.0287(10) 0.0251(10) 0.0112(8) 0.0011(8) 0.0000(8)
O7 0.0252(9) 0.0220(9) 0.0252(9) 0.0032(8) 0.0039(8) 0.0008(7)
O8 0.0475(13) 0.0247(10) 0.0233(10) 0.0051(8) 0.0033(9) 0.0040(9)
O9 0.0331(11) 0.0491(13) 0.0295(11) 0.0161(10) 0.0127(9) 0.0181(10)
O10 0.0300(10) 0.0386(12) 0.0279(10) 0.0102(9) 0.0085(8) 0.0161(9)
O11 0.0169(8) 0.0203(9) 0.0215(9) 0.0077(7) 0.0066(7) 0.0052(7)

loop_
_atom_type_symbol
_atom_type_description
_atom_type_scat_dispersion_real
_atom_type_scat_dispersion_imag
_atom_type_scat_source
C C 0.0033 0.0016 'International Tables Vol C Tables 4.2.6.8 and 6.1.1.4'
H H 0.0000 0.0000 'International Tables Vol C Tables 4.2.6.8 and 6.1.1.4'
N N 0.0061 0.0033 'International Tables Vol C Tables 4.2.6.8 and 6.1.1.4'
O O 0.0106 0.0060 'International Tables Vol C Tables 4.2.6.8 and 6.1.1.4'
Co Co 0.3494 0.9721 'International Tables Vol C Tables 4.2.6.8 and 6.1.1.4'
Cu Cu 0.3201 1.2651 'International Tables Vol C Tables 4.2.6.8 and 6.1.1.4'
F F 0.0171 0.0103 'International Tables Vol C Tables 4.2.6.8 and 6.1.1.4'

loop_
_geom_angle_atom_site_label_1
_geom_angle_atom_site_label_2
_geom_angle_atom_site_label_3
_geom_angle
_geom_angle_site_symmetry_1
_geom_angle_site_symmetry_3
O1 C1 C2 108.3(2) . .
O1 C1 H1A 110.0 . .
C2 C1 H1A 110.0 . .
O1 C1 H1B 110.0 . .
C2 C1 H1B 110.0 . .
H1A C1 H1B 108.4 . .
N1 C2 C1 109.8(2) . .
N1 C2 H2A 109.7 . .
C1 C2 H2A 109.7 . .
N1 C2 H2B 109.7 . .
C1 C2 H2B 109.7 . .
H2A C2 H2B 108.2 . .
N1 C3 H3A 109.5 . .
N1 C3 H3B 109.5 . .
H3A C3 H3B 109.5 . .
N1 C3 H3C 109.5 . .
H3A C3 H3C 109.5 . .
H3B C3 H3C 109.5 . .
N1 C4 H4A 109.5 . .
N1 C4 H4B 109.5 . .
H4A C4 H4B 109.5 . .
N1 C4 H4C 109.5 . .
H4A C4 H4C 109.5 . .
H4B C4 H4C 109.5 . .
O2 C5 C6 106.5(2) . .
O2 C5 H5A 110.4 . .
C6 C5 H5A 110.4 . .
O2 C5 H5B 110.4 . .
C6 C5 H5B 110.4 . .
H5A C5 H5B 108.6 . .
N2 C6 C5 110.6(2) . .
N2 C6 H6A 109.5 . .
C5 C6 H6A 109.5 . .
N2 C6 H6B 109.5 . .
C5 C6 H6B 109.5 . .
H6A C6 H6B 108.1 . .
N2 C7 H7A 109.5 . .
N2 C7 H7B 109.5 . .
H7A C7 H7B 109.5 . .
N2 C7 H7C 109.5 . .
H7A C7 H7C 109.5 . .
H7B C7 H7C 109.5 . .
N2 C8 H8A 109.5 . .
N2 C8 H8B 109.5 . .
H8A C8 H8B 109.5 . .
N2 C8 H8C 109.5 . .
H8A C8 H8C 109.5 . .
H8B C8 H8C 109.5 . .
C10 C9 H9A 109.5 . .
C10 C9 H9B 109.5 . .
H9A C9 H9B 109.5 . .
C10 C9 H9C 109.5 . .
H9A C9 H9C 109.5 . .
H9B C9 H9C 109.5 . .
O3 C10 C11 125.6(2) . .
O3 C10 C9 115.0(2) . .
C11 C10 C9 119.4(2) . .
C10 C11 C12 126.5(2) . .
C10 C11 H11 116.8 . .
C12 C11 H11 116.8 . .
O4 C12 C11 124.7(2) . .
O4 C12 C13 117.6(2) . .
C11 C12 C13 117.8(2) . .
C12 C13 H13A 109.5 . .
C12 C13 H13B 109.5 . .
H13A C13 H13B 109.5 . .
C12 C13 H13C 109.5 . .
H13A C13 H13C 109.5 . .
H13B C13 H13C 109.5 . .
O6 C14 O5 130.5(2) . .
O6 C14 C15 114.6(2) . .
O5 C14 C15 114.9(2) . .
F2 C15 F1 107.6(2) . .
F2 C15 F3 107.6(2) . .
F1 C15 F3 106.7(2) . .
F2 C15 C14 112.4(2) . .
F1 C15 C14 112.6(2) . .
F3 C15 C14 109.7(2) . .
O8 C16 O7 130.6(3) . .
O8 C16 C17 116.1(3) . .
O7 C16 C17 113.3(3) . .
F4 C17 F5 107.6(4) . .
F4 C17 F6 108.0(3) . .
F5 C17 F6 105.1(4) . .
F4 C17 C16 113.6(3) . .
F5 C17 C16 110.1(3) . .
F6 C17 C16 112.1(3) . .
O10 C18 O9 129.6(3) . .
O10 C18 C19 116.6(3) . .
O9 C18 C19 113.8(3) . .
F8 C19 F7 111.0(8) . .
F8B C19 F9B 110.3(16) . .
F8 C19 F9 106.1(7) . .
F7 C19 F9 101.6(6) . .
F8B C19 F7B 110.2(13) . .
F9B C19 F7B 98.7(13) . .
F8 C19 C18 114.3(5) . .
F8B C19 C18 112.9(9) . .
F7 C19 C18 109.7(5) . .
F9B C19 C18 112.2(9) . .
F9 C19 C18 113.4(5) . .
F7B C19 C18 111.7(8) . .
O9 Co1 O6 89.50(9) . .
O9 Co1 O11 96.31(8) . .
O6 Co1 O11 91.46(7) . .
O9 Co1 O8 88.30(9) . .
O6 Co1 O8 176.84(8) . .
O11 Co1 O8 91.04(7) . .
O9 Co1 O2 174.40(8) . .
O6 Co1 O2 92.18(8) . .
O11 Co1 O2 88.99(7) . .
O8 Co1 O2 89.80(8) . .
O9 Co1 N2 93.50(9) . .
O6 Co1 N2 90.71(9) . .
O11 Co1 N2 169.97(9) . .
O8 Co1 N2 87.16(9) . .
O2 Co1 N2 81.15(9) . .
O4 Co2 O3 88.46(7) . .
O4 Co2 O5 91.03(7) . .
O3 Co2 O5 93.35(7) . .
O4 Co2 O11 175.64(7) . .
O3 Co2 O11 92.50(7) . .
O5 Co2 O11 93.16(7) . .
O4 Co2 O1 95.94(7) . .
O3 Co2 O1 91.76(7) . .
O5 Co2 O1 171.47(7) . .
O11 Co2 O1 79.79(7) . .
O4 Co2 O1 82.65(7) . 2_666
O3 Co2 O1 167.52(7) . 2_666
O5 Co2 O1 95.55(7) . 2_666
O11 Co2 O1 95.73(7) . 2_666
O1 Co2 O1 80.52(7) . 2_666
O4 Co2 Cu1 135.73(5) . .
O3 Co2 Cu1 87.11(5) . .
O5 Co2 Cu1 133.19(6) . .
O11 Co2 Cu1 40.15(5) . .
O1 Co2 Cu1 40.30(5) . .
O1 Co2 Cu1 93.14(5) 2_666 .
O7 Cu1 O11 98.82(8) . .
O7 Cu1 O1 172.27(8) . .
O11 Cu1 O1 87.59(7) . .
O7 Cu1 N1 89.94(9) . .
O11 Cu1 N1 155.39(8) . .
O1 Cu1 N1 85.88(8) . .
O7 Cu1 O4 97.08(7) . 2_666
O11 Cu1 O4 90.99(7) . 2_666
O1 Cu1 O4 78.40(7) . 2_666
N1 Cu1 O4 110.82(8) . 2_666
O7 Cu1 Co2 142.23(6) . .
O11 Cu1 Co2 43.66(5) . .
O1 Cu1 Co2 44.70(5) . .
N1 Cu1 Co2 122.50(7) . .
O4 Cu1 Co2 89.19(4) 2_666 .
C3 N1 C4 109.7(3) . .
C3 N1 C2 111.3(2) . .
C4 N1 C2 109.1(2) . .
C3 N1 Cu1 106.95(19) . .
C4 N1 Cu1 113.27(18) . .
C2 N1 Cu1 106.46(15) . .
C6 N2 C7 110.3(3) . .
C6 N2 C8 109.0(3) . .
C7 N2 C8 108.0(3) . .
C6 N2 Co1 103.63(17) . .
C7 N2 Co1 113.81(19) . .
C8 N2 Co1 111.98(19) . .
C1 O1 Cu1 109.52(14) . .
C1 O1 Co2 122.56(14) . .
Cu1 O1 Co2 95.00(7) . .
C1 O1 Co2 121.02(15) . 2_666
Cu1 O1 Co2 105.27(8) . 2_666
Co2 O1 Co2 99.48(7) . 2_666
C5 O2 Co1 111.22(18) . .
C5 O2 H2 116(3) . .
Co1 O2 H2 105(3) . .
C10 O3 Co2 126.99(17) . .
C12 O4 Co2 127.79(17) . .
C12 O4 Cu1 137.52(17) . 2_666
Co2 O4 Cu1 93.67(7) . 2_666
C14 O5 Co2 124.87(17) . .
C14 O6 Co1 132.65(18) . .
C16 O7 Cu1 129.33(18) . .
C16 O8 Co1 134.53(19) . .
C18 O9 Co1 125.81(18) . .
Cu1 O11 Co2 96.19(8) . .
Cu1 O11 Co1 118.29(9) . .
Co2 O11 Co1 119.71(8) . .
Cu1 O11 H11B 109(2) . .
Co2 O11 H11B 119(2) . .
Co1 O11 H11B 95(2) . .

loop_
_geom_bond_atom_site_label_1
_geom_bond_atom_site_label_2
_geom_bond_distance
_geom_bond_site_symmetry_2
C1 O1 1.436(3) .
C1 C2 1.508(3) .
C1 H1A 0.9900 .
C1 H1B 0.9900 .
C2 N1 1.493(4) .
C2 H2A 0.9900 .
C2 H2B 0.9900 .
C3 N1 1.477(4) .
C3 H3A 0.9800 .
C3 H3B 0.9800 .
C3 H3C 0.9800 .
C4 N1 1.480(4) .
C4 H4A 0.9800 .
C4 H4B 0.9800 .
C4 H4C 0.9800 .
C5 O2 1.441(3) .
C5 C6 1.509(4) .
C5 H5A 0.9900 .
C5 H5B 0.9900 .
C6 N2 1.481(4) .
C6 H6A 0.9900 .
C6 H6B 0.9900 .
C7 N2 1.483(4) .
C7 H7A 0.9800 .
C7 H7B 0.9800 .
C7 H7C 0.9800 .
C8 N2 1.484(4) .
C8 H8A 0.9800 .
C8 H8B 0.9800 .
C8 H8C 0.9800 .
C9 C10 1.516(4) .
C9 H9A 0.9800 .
C9 H9B 0.9800 .
C9 H9C 0.9800 .
C10 O3 1.281(3) .
C10 C11 1.388(4) .
C11 C12 1.415(4) .
C11 H11 0.9500 .
C12 O4 1.274(3) .
C12 C13 1.505(4) .
C13 H13A 0.9800 .
C13 H13B 0.9800 .
C13 H13C 0.9800 .
C14 O6 1.238(3) .
C14 O5 1.250(3) .
C14 C15 1.548(4) .
C15 F2 1.329(3) .
C15 F1 1.339(3) .
C15 F3 1.342(4) .
C16 O8 1.228(3) .
C16 O7 1.254(3) .
C16 C17 1.541(4) .
C17 F4 1.307(4) .
C17 F5 1.322(5) .
C17 F6 1.332(5) .
C18 O10 1.238(3) .
C18 O9 1.252(3) .
C18 C19 1.545(4) .
C19 F8 1.284(9) .
C19 F8B 1.287(19) .
C19 F7 1.293(8) .
C19 F9B 1.301(15) .
C19 F9 1.311(10) .
C19 F7B 1.314(14) .
Co1 O9 2.047(2) .
Co1 O6 2.099(2) .
Co1 O11 2.1011(18) .
Co1 O8 2.107(2) .
Co1 O2 2.113(2) .
Co1 N2 2.175(2) .
Co2 O4 2.0562(18) .
Co2 O3 2.0645(18) .
Co2 O5 2.0740(18) .
Co2 O11 2.0907(18) .
Co2 O1 2.1259(17) .
Co2 O1 2.1366(17) 2_666
Co2 Cu1 3.0108(5) .
Cu1 O7 1.9460(19) .
Cu1 O11 1.9529(17) .
Cu1 O1 1.9548(18) .
Cu1 N1 2.038(2) .
Cu1 O4 2.3936(18) 2_666
O1 Co2 2.1366(17) 2_666
O2 H2 0.820(18) .
O4 Cu1 2.3936(18) 2_666
O11 H11B 0.827(18) .

loop_
_geom_hbond_atom_site_label_D
_geom_hbond_atom_site_label_H
_geom_hbond_atom_site_label_A
_geom_hbond_distance_DH
_geom_hbond_distance_HA
_geom_hbond_distance_DA
_geom_hbond_angle_DHA
O2 H2 O3 0.820(18) 1.79(2) 2.601(3) 168(4)
O11 H11B O10 0.827(18) 1.97(2) 2.779(3) 165(3)

loop_
_geom_torsion_atom_site_label_1
_geom_torsion_atom_site_label_2
_geom_torsion_atom_site_label_3
_geom_torsion_atom_site_label_4
_geom_torsion
_geom_torsion_site_symmetry_1
_geom_torsion_site_symmetry_4
O1 C1 C2 N1 49.3(3) . .
O2 C5 C6 N2 58.5(3) . .
O3 C10 C11 C12 -1.1(4) . .
C9 C10 C11 C12 178.9(3) . .
C10 C11 C12 O4 1.9(4) . .
C10 C11 C12 C13 -179.7(3) . .
O6 C14 C15 F2 -39.7(3) . .
O5 C14 C15 F2 142.0(3) . .
O6 C14 C15 F1 -161.4(3) . .
O5 C14 C15 F1 20.3(4) . .
O6 C14 C15 F3 79.9(3) . .
O5 C14 C15 F3 -98.3(3) . .
O8 C16 C17 F4 19.0(5) . .
O7 C16 C17 F4 -161.4(3) . .
O8 C16 C17 F5 -101.8(4) . .
O7 C16 C17 F5 77.8(4) . .
O8 C16 C17 F6 141.7(3) . .
O7 C16 C17 F6 -38.8(4) . .
O10 C18 C19 F8 -143.1(11) . .
O9 C18 C19 F8 37.9(11) . .
O10 C18 C19 F8B -53(2) . .
O9 C18 C19 F8B 128(2) . .
O10 C18 C19 F7 91.5(8) . .
O9 C18 C19 F7 -87.5(8) . .
O10 C18 C19 F9B 71.9(13) . .
O9 C18 C19 F9B -107.0(13) . .
O10 C18 C19 F9 -21.3(6) . .
O9 C18 C19 F9 159.7(6) . .
O10 C18 C19 F7B -178.3(17) . .
O9 C18 C19 F7B 2.8(17) . .
O4 Co2 Cu1 O7 -173.88(11) . .
O3 Co2 Cu1 O7 -89.06(11) . .
O5 Co2 Cu1 O7 2.82(12) . .
O11 Co2 Cu1 O7 8.26(12) . .
O1 Co2 Cu1 O7 174.79(12) . .
O1 Co2 Cu1 O7 103.44(11) 2_666 .
O4 Co2 Cu1 O11 177.86(10) . .
O3 Co2 Cu1 O11 -97.32(9) . .
O5 Co2 Cu1 O11 -5.44(10) . .
O1 Co2 Cu1 O11 166.53(10) . .
O1 Co2 Cu1 O11 95.17(9) 2_666 .
O4 Co2 Cu1 O1 11.33(10) . .
O3 Co2 Cu1 O1 96.15(9) . .
O5 Co2 Cu1 O1 -171.97(10) . .
O11 Co2 Cu1 O1 -166.53(10) . .
O1 Co2 Cu1 O1 -71.36(9) 2_666 .
O4 Co2 Cu1 N1 -28.78(11) . .
O3 Co2 Cu1 N1 56.04(9) . .
O5 Co2 Cu1 N1 147.92(11) . .
O11 Co2 Cu1 N1 153.36(11) . .
O1 Co2 Cu1 N1 -40.11(10) . .
O1 Co2 Cu1 N1 -111.46(9) 2_666 .
O4 Co2 Cu1 O4 85.58(9) . 2_666
O3 Co2 Cu1 O4 170.39(7) . 2_666
O5 Co2 Cu1 O4 -97.73(8) . 2_666
O11 Co2 Cu1 O4 -92.29(9) . 2_666
O1 Co2 Cu1 O4 74.25(8) . 2_666
O1 Co2 Cu1 O4 2.89(6) 2_666 2_666
C1 C2 N1 C3 84.8(3) . .
C1 C2 N1 C4 -154.0(2) . .
C1 C2 N1 Cu1 -31.4(2) . .
O7 Cu1 N1 C3 74.39(19) . .
O11 Cu1 N1 C3 -37.1(3) . .
O1 Cu1 N1 C3 -112.11(19) . .
O4 Cu1 N1 C3 171.95(17) 2_666 .
Co2 Cu1 N1 C3 -85.09(19) . .
O7 Cu1 N1 C4 -46.6(2) . .
O11 Cu1 N1 C4 -158.1(2) . .
O1 Cu1 N1 C4 126.9(2) . .
O4 Cu1 N1 C4 51.0(2) 2_666 .
Co2 Cu1 N1 C4 153.91(19) . .
O7 Cu1 N1 C2 -166.50(16) . .
O11 Cu1 N1 C2 82.0(3) . .
O1 Cu1 N1 C2 6.99(16) . .
O4 Cu1 N1 C2 -68.94(17) 2_666 .
Co2 Cu1 N1 C2 34.01(18) . .
C5 C6 N2 C7 75.3(3) . .
C5 C6 N2 C8 -166.2(3) . .
C5 C6 N2 Co1 -46.8(3) . .
O9 Co1 N2 C6 -159.09(19) . .
O6 Co1 N2 C6 111.37(19) . .
O11 Co1 N2 C6 8.9(6) . .
O8 Co1 N2 C6 -70.96(19) . .
O2 Co1 N2 C6 19.28(18) . .
O9 Co1 N2 C7 81.1(3) . .
O6 Co1 N2 C7 -8.4(2) . .
O11 Co1 N2 C7 -110.9(5) . .
O8 Co1 N2 C7 169.3(3) . .
O2 Co1 N2 C7 -100.5(2) . .
O9 Co1 N2 C8 -41.8(2) . .
O6 Co1 N2 C8 -131.3(2) . .
O11 Co1 N2 C8 126.2(5) . .
O8 Co1 N2 C8 46.4(2) . .
O2 Co1 N2 C8 136.6(2) . .
C2 C1 O1 Cu1 -42.2(2) . .
C2 C1 O1 Co2 -151.87(16) . .
C2 C1 O1 Co2 80.4(2) . 2_666
O11 Cu1 O1 C1 -136.43(15) . .
N1 Cu1 O1 C1 19.83(15) . .
O4 Cu1 O1 C1 132.07(15) 2_666 .
Co2 Cu1 O1 C1 -127.17(17) . .
O11 Cu1 O1 Co2 -9.26(7) . .
N1 Cu1 O1 Co2 147.00(8) . .
O4 Cu1 O1 Co2 -100.77(7) 2_666 .
O11 Cu1 O1 Co2 92.00(8) . 2_666
N1 Cu1 O1 Co2 -111.74(9) . 2_666
O4 Cu1 O1 Co2 0.49(6) 2_666 2_666
Co2 Cu1 O1 Co2 101.26(8) . 2_666
O4 Co2 O1 C1 -55.09(18) . .
O3 Co2 O1 C1 33.55(18) . .
O11 Co2 O1 C1 125.77(18) . .
O1 Co2 O1 C1 -136.6(2) 2_666 .
Cu1 Co2 O1 C1 116.99(19) . .
O4 Co2 O1 Cu1 -172.08(7) . .
O3 Co2 O1 Cu1 -83.44(7) . .
O11 Co2 O1 Cu1 8.78(7) . .
O1 Co2 O1 Cu1 106.42(9) 2_666 .
O4 Co2 O1 Co2 81.50(7) . 2_666
O3 Co2 O1 Co2 170.14(7) . 2_666
O11 Co2 O1 Co2 -97.64(7) . 2_666
O1 Co2 O1 Co2 0.0 2_666 2_666
Cu1 Co2 O1 Co2 -106.42(9) . 2_666
C6 C5 O2 Co1 -38.2(3) . .
O6 Co1 O2 C5 -79.57(19) . .
O11 Co1 O2 C5 -171.00(19) . .
O8 Co1 O2 C5 97.96(19) . .
N2 Co1 O2 C5 10.80(19) . .
C11 C10 O3 Co2 -1.5(4) . .
C9 C10 O3 Co2 178.44(17) . .
O4 Co2 O3 C10 2.4(2) . .
O5 Co2 O3 C10 93.3(2) . .
O11 Co2 O3 C10 -173.4(2) . .
O1 Co2 O3 C10 -93.5(2) . .
O1 Co2 O3 C10 -42.1(4) 2_666 .
Cu1 Co2 O3 C10 -133.5(2) . .
C11 C12 O4 Co2 0.1(4) . .
C13 C12 O4 Co2 -178.38(17) . .
C11 C12 O4 Cu1 165.17(18) . 2_666
C13 C12 O4 Cu1 -13.3(4) . 2_666
O3 Co2 O4 C12 -1.7(2) . .
O5 Co2 O4 C12 -95.0(2) . .
O1 Co2 O4 C12 89.9(2) . .
O1 Co2 O4 C12 169.5(2) 2_666 .
Cu1 Co2 O4 C12 82.6(2) . .
O3 Co2 O4 Cu1 -171.67(7) . 2_666
O5 Co2 O4 Cu1 95.01(7) . 2_666
O1 Co2 O4 Cu1 -80.06(7) . 2_666
O1 Co2 O4 Cu1 -0.45(6) 2_666 2_666
Cu1 Co2 O4 Cu1 -87.40(7) . 2_666
O6 C14 O5 Co2 2.6(4) . .
C15 C14 O5 Co2 -179.45(17) . .
O4 Co2 O5 C14 138.8(2) . .
O3 Co2 O5 C14 50.3(2) . .
O11 Co2 O5 C14 -42.4(2) . .
O1 Co2 O5 C14 -138.5(2) 2_666 .
Cu1 Co2 O5 C14 -38.9(2) . .
O5 C14 O6 Co1 41.5(4) . .
C15 C14 O6 Co1 -136.5(2) . .
O9 Co1 O6 C14 72.8(3) . .
O11 Co1 O6 C14 -23.5(3) . .
O2 Co1 O6 C14 -112.5(3) . .
N2 Co1 O6 C14 166.3(3) . .
O8 C16 O7 Cu1 0.1(5) . .
C17 C16 O7 Cu1 -179.4(2) . .
O11 Cu1 O7 C16 27.7(3) . .
N1 Cu1 O7 C16 -129.2(2) . .
O4 Cu1 O7 C16 119.8(2) 2_666 .
Co2 Cu1 O7 C16 21.9(3) . .
O7 C16 O8 Co1 -10.4(5) . .
C17 C16 O8 Co1 169.1(2) . .
O9 Co1 O8 C16 -106.6(3) . .
O11 Co1 O8 C16 -10.3(3) . .
O2 Co1 O8 C16 78.7(3) . .
N2 Co1 O8 C16 159.9(3) . .
O10 C18 O9 Co1 18.3(5) . .
C19 C18 O9 Co1 -162.9(2) . .
O6 Co1 O9 C18 -111.6(2) . .
O11 Co1 O9 C18 -20.2(3) . .
O8 Co1 O9 C18 70.7(3) . .
N2 Co1 O9 C18 157.7(2) . .
O7 Cu1 O11 Co2 -174.89(7) . .
O1 Cu1 O11 Co2 9.44(7) . .
N1 Cu1 O11 Co2 -65.2(2) . .
O4 Cu1 O11 Co2 87.79(7) 2_666 .
O7 Cu1 O11 Co1 -46.25(11) . .
O1 Cu1 O11 Co1 138.08(10) . .
N1 Cu1 O11 Co1 63.4(2) . .
O4 Cu1 O11 Co1 -143.57(9) 2_666 .
Co2 Cu1 O11 Co1 128.64(13) . .
O3 Co2 O11 Cu1 82.54(8) . .
O5 Co2 O11 Cu1 176.03(7) . .
O1 Co2 O11 Cu1 -8.80(7) . .
O1 Co2 O11 Cu1 -88.07(7) 2_666 .
O3 Co2 O11 Co1 -45.10(10) . .
O5 Co2 O11 Co1 48.39(10) . .
O1 Co2 O11 Co1 -136.44(10) . .
O1 Co2 O11 Co1 144.30(9) 2_666 .
Cu1 Co2 O11 Co1 -127.64(13) . .
O9 Co1 O11 Cu1 127.03(11) . .
O6 Co1 O11 Cu1 -143.32(10) . .
O8 Co1 O11 Cu1 38.62(11) . .
O2 Co1 O11 Cu1 -51.17(10) . .
N2 Co1 O11 Cu1 -40.9(5) . .
O9 Co1 O11 Co2 -116.36(10) . .
O6 Co1 O11 Co2 -26.71(10) . .
O8 Co1 O11 Co2 155.23(10) . .
O2 Co1 O11 Co2 65.45(10) . .
N2 Co1 O11 Co2 75.7(5) . .
